data_4330453
loop_
_publ_author_name
'Erwan Galardon'
'Thomas Roger'
'Patrick Deschamps'
'Pascal Roussel'
'Alain Tomas'
'Isabelle Artaud'

_publ_section_title
;
 Synthesis of a FeIISH Complex Stabilized by an Intramolecular N-H...S
 Hydrogen Bond, Which Acts as a H2S Donor
;
_journal_name_full 'Inorganic Chemistry'
_journal_page_first 10068
_journal_page_last 10070
_journal_paper_doi 10.1021/ic300952d
_journal_volume 51
_journal_year 2012
_chemical_formula_sum 'C55.5 H57 B Cl2 Fe N6 O S'
_chemical_formula_weight 993.69
_chemical_name_systematic
; 
 ? 
;
_space_group_IT_number 2
_symmetry_cell_setting triclinic
_symmetry_space_group_name_Hall '-P 1'
_symmetry_space_group_name_H-M 'P -1'
_atom_sites_solution_hydrogens geom
_atom_sites_solution_primary direct
_atom_sites_solution_secondary difmap
_audit_creation_method SHELXL-97
_cell_angle_alpha 91.5890(10)
_cell_angle_beta 104.0310(10)
_cell_angle_gamma 109.7940(10)
_cell_formula_units_Z 2
_cell_length_a 11.5670(3)
_cell_length_b 13.1673(3)
_cell_length_c 17.9318(4)
_cell_measurement_reflns_used 0
_cell_measurement_temperature 100(2)
_cell_measurement_theta_max 30.
_cell_measurement_theta_min 1.2
_cell_volume 2474.98(10)
_computing_cell_refinement 'Apex2 (Bruker AXS, 2006)'
_computing_data_collection 'Apex2 (Bruker AXS, 2006)'
_computing_data_reduction 'Apex2 (Bruker AXS, 2006)'
_computing_molecular_graphics ORTEP(III)
_computing_structure_refinement 'SHELXL-97 (Sheldrick, 1997)'
_computing_structure_solution 'SHELXS-97 (Sheldrick, 1990)'
_diffrn_ambient_temperature 100(2)
_diffrn_measured_fraction_theta_full 0.989
_diffrn_measured_fraction_theta_max 0.879
_diffrn_measurement_device_type 'Bruker Kappa Apex2'
_diffrn_measurement_method '\f & \w scans'
_diffrn_radiation_monochromator graphite
_diffrn_radiation_source 'fine-focus sealed tube'
_diffrn_radiation_type MoK\a
_diffrn_radiation_wavelength 0.71073
_diffrn_reflns_av_R_equivalents 0.0288
_diffrn_reflns_av_sigmaI/netI 0.0298
_diffrn_reflns_limit_h_max 16
_diffrn_reflns_limit_h_min -16
_diffrn_reflns_limit_k_max 18
_diffrn_reflns_limit_k_min -18
_diffrn_reflns_limit_l_max 22
_diffrn_reflns_limit_l_min -24
_diffrn_reflns_number 55702
_diffrn_reflns_theta_full 25.00
_diffrn_reflns_theta_max 30.49
_diffrn_reflns_theta_min 1.18
_diffrn_standards_decay_% 0
_diffrn_standards_interval_count 0
_diffrn_standards_interval_time 0
_diffrn_standards_number 0
_exptl_absorpt_coefficient_mu 0.502
_exptl_absorpt_correction_T_max 0.951
_exptl_absorpt_correction_T_min 0.914
_exptl_absorpt_correction_type multi-scan
_exptl_absorpt_process_details 'SADABS (Siemens, 1996)'
_exptl_crystal_colour yellow
_exptl_crystal_density_diffrn 1.333
_exptl_crystal_description platelet
_exptl_crystal_F_000 1042
_exptl_crystal_size_max 0.35
_exptl_crystal_size_mid 0.15
_exptl_crystal_size_min 0.10
_refine_diff_density_max 2.138
_refine_diff_density_min -1.046
_refine_diff_density_rms 0.078
_refine_ls_extinction_method none
_refine_ls_goodness_of_fit_ref 1.021
_refine_ls_hydrogen_treatment mixed
_refine_ls_matrix_type full
_refine_ls_number_parameters 598
_refine_ls_number_reflns 13260
_refine_ls_number_restraints 1
_refine_ls_restrained_S_all 1.021
_refine_ls_R_factor_all 0.0624
_refine_ls_R_factor_gt 0.0504
_refine_ls_shift/su_max 0.000
_refine_ls_shift/su_mean 0.000
_refine_ls_structure_factor_coef Fsqd
_refine_ls_weighting_details 'calc w=1/[\s^2^(Fo^2^)+(0.0590P)^2^+3.4538P] where P=(Fo^2^+2Fc^2^)/3'
_refine_ls_weighting_scheme calc
_refine_ls_wR_factor_gt 0.1272
_refine_ls_wR_factor_ref 0.1360
_reflns_number_gt 11109
_reflns_number_total 13260
_reflns_threshold_expression >2sigma(I)
_cod_data_source_file ic300952d_si_001.cif
_cod_data_source_block erw
_cod_original_sg_symbol_H-M 'P -1 '
_cod_original_formula_sum 'C55.50 H57 B Cl2 Fe N6 O S'
_cod_database_code 4330453

loop_
_symmetry_equiv_pos_as_xyz
'x, y, z'
'-x, -y, -z'

loop_
_atom_site_label
_atom_site_type_symbol
_atom_site_fract_x
_atom_site_fract_y
_atom_site_fract_z
_atom_site_U_iso_or_equiv
_atom_site_adp_type
_atom_site_occupancy
_atom_site_symmetry_multiplicity
_atom_site_calc_flag
_atom_site_refinement_flags
Fe1 Fe 0.34040(3) 0.41043(2) 0.305366(15) 0.01560(7) Uani 1 1 d .
S1 S 0.37902(5) 0.36598(5) 0.43506(3) 0.02375(11) Uani 1 1 d D
H52 H 0.391(6) 0.280(4) 0.429(3) 0.14(2) Uiso 1 1 d D
O1 O -0.14191(14) 0.19887(15) 0.35187(9) 0.0290(3) Uani 1 1 d .
N1 N 0.06640(16) 0.26480(15) 0.35061(9) 0.0199(3) Uani 1 1 d .
H1 H 0.1450 0.2954 0.3800 0.024 Uiso 1 1 calc R
N2 N 0.14240(15) 0.30500(13) 0.24271(9) 0.0166(3) Uani 1 1 d .
N3 N 0.30007(16) 0.46729(13) 0.18921(9) 0.0172(3) Uani 1 1 d .
N4 N 0.53796(16) 0.48802(14) 0.29523(10) 0.0194(3) Uani 1 1 d .
N5 N 0.30781(17) 0.56139(14) 0.32843(10) 0.0204(3) Uani 1 1 d .
N6 N 0.39990(16) 0.27126(14) 0.27401(9) 0.0190(3) Uani 1 1 d .
C1 C -0.0303(2) 0.24586(18) 0.38617(12) 0.0220(4) Uani 1 1 d .
C2 C 0.0124(2) 0.2883(2) 0.47293(13) 0.0280(5) Uani 1 1 d .
C3 C 0.0978(2) 0.4086(2) 0.48766(13) 0.0299(5) Uani 1 1 d .
H3A H 0.1172 0.4351 0.5425 0.045 Uiso 1 1 calc R
H3B H 0.0536 0.4507 0.4559 0.045 Uiso 1 1 calc R
H3C H 0.1773 0.4171 0.4739 0.045 Uiso 1 1 calc R
C4 C -0.1070(3) 0.2751(3) 0.50039(17) 0.0537(9) Uani 1 1 d .
H4A H -0.1618 0.1982 0.4916 0.081 Uiso 1 1 calc R
H4B H -0.1536 0.3176 0.4714 0.081 Uiso 1 1 calc R
H4C H -0.0817 0.3010 0.5558 0.081 Uiso 1 1 calc R
C5 C 0.0845(3) 0.2205(2) 0.51674(14) 0.0362(6) Uani 1 1 d .
H5A H 0.1629 0.2322 0.5008 0.054 Uiso 1 1 calc R
H5B H 0.0307 0.1433 0.5049 0.054 Uiso 1 1 calc R
H5C H 0.1061 0.2424 0.5725 0.054 Uiso 1 1 calc R
C6 C 0.05032(19) 0.23947(16) 0.27153(11) 0.0180(4) Uani 1 1 d .
C7 C -0.0530(2) 0.15307(17) 0.22588(12) 0.0210(4) Uani 1 1 d .
H7 H -0.1154 0.1066 0.2479 0.025 Uiso 1 1 calc R
C8 C -0.0623(2) 0.13672(17) 0.14788(12) 0.0229(4) Uani 1 1 d .
H8 H -0.1305 0.0774 0.1157 0.027 Uiso 1 1 calc R
C9 C 0.0282(2) 0.20706(17) 0.11662(11) 0.0216(4) Uani 1 1 d .
H9 H 0.0211 0.1986 0.0627 0.026 Uiso 1 1 calc R
C10 C 0.12882(19) 0.28958(16) 0.16561(11) 0.0177(4) Uani 1 1 d .
C11 C 0.23025(19) 0.36784(16) 0.13442(11) 0.0195(4) Uani 1 1 d .
H11A H 0.2904 0.3330 0.1260 0.023 Uiso 1 1 calc R
H11B H 0.1901 0.3866 0.0840 0.023 Uiso 1 1 calc R
C12 C 0.4220(2) 0.53193(17) 0.17324(12) 0.0213(4) Uani 1 1 d .
H12A H 0.4464 0.6092 0.1934 0.026 Uiso 1 1 calc R
H12B H 0.4111 0.5274 0.1166 0.026 Uiso 1 1 calc R
C13 C 0.5270(2) 0.49032(17) 0.21095(11) 0.0219(4) Uani 1 1 d .
H13A H 0.5077 0.4162 0.1862 0.026 Uiso 1 1 calc R
H13B H 0.6091 0.5381 0.2033 0.026 Uiso 1 1 calc R
C14 C 0.2198(2) 0.53400(17) 0.18957(11) 0.0207(4) Uani 1 1 d .
H14A H 0.1298 0.4859 0.1811 0.025 Uiso 1 1 calc R
H14B H 0.2249 0.5800 0.1469 0.025 Uiso 1 1 calc R
C15 C 0.26367(19) 0.60495(16) 0.26558(12) 0.0200(4) Uani 1 1 d .
5C16 C 0.2554(2) 0.70750(18) 0.27041(14) 0.0258(4) Uani 1 1 d .
H16 H 0.2236 0.7361 0.2251 0.031 Uiso 1 1 calc R
C17 C 0.2943(2) 0.76724(19) 0.34248(15) 0.0304(5) Uani 1 1 d .
H17 H 0.2896 0.8376 0.3474 0.037 Uiso 1 1 calc R
C18 C 0.3403(2) 0.72332(19) 0.40736(14) 0.0280(5) Uani 1 1 d .
H18 H 0.3677 0.7631 0.4574 0.034 Uiso 1 1 calc R
C19 C 0.3455(2) 0.62070(18) 0.39811(12) 0.0236(4) Uani 1 1 d .
H19 H 0.3770 0.5907 0.4427 0.028 Uiso 1 1 calc R
C20 C 0.6094(2) 0.59816(18) 0.33775(13) 0.0258(4) Uani 1 1 d .
H20A H 0.6126 0.5957 0.3928 0.039 Uiso 1 1 calc R
H20B H 0.5667 0.6480 0.3168 0.039 Uiso 1 1 calc R
H20C H 0.6964 0.6237 0.3319 0.039 Uiso 1 1 calc R
C21 C 0.60625(19) 0.41522(18) 0.32582(12) 0.0236(4) Uani 1 1 d .
H21A H 0.6283 0.4252 0.3831 0.028 Uiso 1 1 calc R
H21B H 0.6867 0.4350 0.3101 0.028 Uiso 1 1 calc R
C22 C 0.5272(2) 0.29774(18) 0.29672(12) 0.0222(4) Uani 1 1 d .
C23 C 0.5850(2) 0.2211(2) 0.29678(15) 0.0309(5) Uani 1 1 d .
H23 H 0.6752 0.2423 0.3135 0.037 Uiso 1 1 calc R
C24 C 0.5095(3) 0.1136(2) 0.27221(16) 0.0363(6) Uani 1 1 d .
H24 H 0.5471 0.0597 0.2717 0.044 Uiso 1 1 calc R
C25 C 0.3784(2) 0.08528(19) 0.24823(14) 0.0307(5) Uani 1 1 d .
H25 H 0.3244 0.0118 0.2308 0.037 Uiso 1 1 calc R
C26 C 0.3275(2) 0.16596(17) 0.25020(12) 0.0227(4) Uani 1 1 d .
H26 H 0.2375 0.1463 0.2340 0.027 Uiso 1 1 calc R
C27 C 0.5819(3) 0.9037(2) 0.12038(19) 0.0464(7) Uani 1 1 d .
H27A H 0.6711 0.9065 0.1371 0.056 Uiso 1 1 calc R
H27B H 0.5399 0.8555 0.0708 0.056 Uiso 1 1 calc R
Cl1 Cl 0.50280(6) 0.84743(5) 0.19048(4) 0.03485(14) Uani 1 1 d .
Cl2 Cl 0.58214(8) 1.03331(6) 0.10546(5) 0.0524(2) Uani 1 1 d .
B1 B 0.1037(2) 0.27282(18) -0.13503(12) 0.0185(4) Uani 1 1 d .
C28 C -0.01778(19) 0.25054(16) -0.09652(11) 0.0184(4) Uani 1 1 d .
C29 C -0.1053(2) 0.14657(17) -0.09348(12) 0.0236(4) Uani 1 1 d .
H29 H -0.0954 0.0845 -0.1154 0.028 Uiso 1 1 calc R
C30 C -0.2056(2) 0.13111(18) -0.05970(13) 0.0266(4) Uani 1 1 d .
H30 H -0.2637 0.0597 -0.0606 0.032 Uiso 1 1 calc R
C31 C -0.2211(2) 0.21824(19) -0.02505(13) 0.0263(4) Uani 1 1 d .
H31 H -0.2893 0.2077 -0.0019 0.032 Uiso 1 1 calc R
C32 C -0.1352(2) 0.32208(17) -0.02450(12) 0.0240(4) Uani 1 1 d .
H32 H -0.1433 0.3831 0.0002 0.029 Uiso 1 1 calc R
C33 C -0.0375(2) 0.33667(16) -0.06005(11) 0.0204(4) Uani 1 1 d .
H33 H 0.0189 0.4086 -0.0597 0.024 Uiso 1 1 calc R
C34 C 0.2260(2) 0.26747(16) -0.06717(11) 0.0189(4) Uani 1 1 d .
C35 C 0.2092(2) 0.18171(16) -0.02097(12) 0.0220(4) Uani 1 1 d .
H35 H 0.1268 0.1276 -0.0300 0.026 Uiso 1 1 calc R
C36 C 0.3082(2) 0.17292(18) 0.03722(12) 0.0261(4) Uani 1 1 d .
H36 H 0.2920 0.1139 0.0673 0.031 Uiso 1 1 calc R
C37 C 0.4301(2) 0.24941(19) 0.05182(13) 0.0272(5) Uani 1 1 d .
H37 H 0.4975 0.2441 0.0922 0.033 Uiso 1 1 calc R
C38 C 0.4521(2) 0.33391(19) 0.00657(13) 0.0266(4) Uani 1 1 d .
H38 H 0.5354 0.3865 0.0151 0.032 Uiso 1 1 calc R
C39 C 0.3513(2) 0.34152(17) -0.05162(12) 0.0226(4) Uani 1 1 d .
H39 H 0.3686 0.3999 -0.0821 0.027 Uiso 1 1 calc R
C40 C 0.0757(2) 0.18245(16) -0.20860(11) 0.0217(4) Uani 1 1 d .
C41 C -0.0450(2) 0.11663(18) -0.25423(12) 0.0273(4) Uani 1 1 d .
H41 H -0.1181 0.1193 -0.2402 0.033 Uiso 1 1 calc R
C42 C -0.0625(3) 0.04707(19) -0.31972(13) 0.0321(5) Uani 1 1 d .
H42 H -0.1463 0.0030 -0.3487 0.039 Uiso 1 1 calc R
C43 C 0.0414(3) 0.04230(19) -0.34235(13) 0.0333(5) Uani 1 1 d .
H43 H 0.0300 -0.0050 -0.3866 0.040 Uiso 1 1 calc R
C44 C 0.1627(3) 0.1075(2) -0.29955(13) 0.0325(5) Uani 1 1 d .
H44 H 0.2352 0.1057 -0.3148 0.039 Uiso 1 1 calc R
C45 C 0.1786(2) 0.17572(18) -0.23420(12) 0.0259(4) Uani 1 1 d .
H45 H 0.2627 0.2196 -0.2057 0.031 Uiso 1 1 calc R
C46 C 0.12918(19) 0.39173(16) -0.16851(11) 0.0187(4) Uani 1 1 d .
C47 C 0.0724(2) 0.39907(18) -0.24592(12) 0.0230(4) Uani 1 1 d .
H47 H 0.0283 0.3340 -0.2807 0.028 Uiso 1 1 calc R
C48 C 0.0782(2) 0.4981(2) -0.27373(14) 0.0286(5) Uani 1 1 d .
H48 H 0.0366 0.4991 -0.3262 0.034 Uiso 1 1 calc R
C49 C 0.1441(2) 0.59480(19) -0.22538(15) 0.0300(5) Uani 1 1 d .
H49 H 0.1482 0.6623 -0.2442 0.036 Uiso 1 1 calc R
C50 C 0.2042(2) 0.59163(17) -0.14913(14) 0.0264(4) Uani 1 1 d .
H50 H 0.2512 0.6574 -0.1155 0.032 Uiso 1 1 calc R
C51 C 0.1957(2) 0.49202(17) -0.12160(12) 0.0221(4) Uani 1 1 d .
H51 H 0.2368 0.4919 -0.0689 0.027 Uiso 1 1 calc R
C100 C 0.4060(2) 0.0737(2) 0.44129(15) 0.0331(5) Uiso 1 1 d .
C200 C 0.3369(4) 0.0161(4) 0.5793(3) 0.0748(11) Uiso 1 1 d .
C300 C 0.3091(5) 0.0793(4) 0.5241(3) 0.0832(13) Uiso 1 1 d .
C400 C 0.5000 0.0000 0.5000 0.0844(19) Uiso 1 2 d S
C500 C 0.5285(6) 0.0250(4) 0.4532(3) 0.1024(19) Uani 1 1 d .

loop_
_atom_site_aniso_label
_atom_site_aniso_U_11
_atom_site_aniso_U_22
_atom_site_aniso_U_33
_atom_site_aniso_U_23
_atom_site_aniso_U_13
_atom_site_aniso_U_12
Fe1 0.01523(14) 0.01827(14) 0.01347(13) 0.00170(10) 0.00418(10) 0.00596(11)
S1 0.0204(2) 0.0340(3) 0.0149(2) 0.00501(19) 0.00352(18) 0.0079(2)
O1 0.0173(7) 0.0455(10) 0.0250(8) 0.0031(7) 0.0056(6) 0.0122(7)
N1 0.0155(8) 0.0283(9) 0.0146(7) 0.0037(6) 0.0036(6) 0.0063(7)
N2 0.0164(8) 0.0205(8) 0.0144(7) 0.0033(6) 0.0038(6) 0.0086(6)
N3 0.0176(8) 0.0178(7) 0.0159(7) 0.0022(6) 0.0057(6) 0.0051(6)
N4 0.0183(8) 0.0209(8) 0.0165(7) -0.0010(6) 0.0051(6) 0.0039(7)
N5 0.0215(8) 0.0229(8) 0.0184(8) 0.0023(6) 0.0067(6) 0.0090(7)
N6 0.0183(8) 0.0220(8) 0.0168(8) 0.0015(6) 0.0038(6) 0.0081(7)
C1 0.0216(10) 0.0287(10) 0.0183(9) 0.0058(8) 0.0068(8) 0.0110(8)
C2 0.0240(11) 0.0398(13) 0.0189(10) 0.0021(9) 0.0096(8) 0.0073(10)
C3 0.0353(12) 0.0338(12) 0.0239(11) -0.0010(9) 0.0090(9) 0.0162(10)
C4 0.0299(14) 0.088(2) 0.0328(14) -0.0133(15) 0.0187(11) 0.0027(15)
C5 0.0470(15) 0.0315(12) 0.0194(10) 0.0077(9) 0.0025(10) 0.0046(11)
C6 0.0182(9) 0.0219(9) 0.0163(8) 0.0052(7) 0.0045(7) 0.0101(8)
C7 0.0199(9) 0.0217(9) 0.0202(9) 0.0060(7) 0.0051(7) 0.0059(8)
C8 0.0213(10) 0.0216(9) 0.0208(9) 0.0011(7) 0.0022(8) 0.0038(8)
C9 0.0236(10) 0.0246(10) 0.0144(9) 0.0022(7) 0.0036(7) 0.0068(8)
C10 0.0185(9) 0.0201(9) 0.0154(8) 0.0028(7) 0.0044(7) 0.0079(8)
C11 0.0221(10) 0.0221(9) 0.0132(8) 0.0011(7) 0.0055(7) 0.0060(8)
C12 0.0228(10) 0.0219(9) 0.0182(9) 0.0037(7) 0.0093(8) 0.0039(8)
C13 0.0213(10) 0.0256(10) 0.0177(9) 0.0004(7) 0.0099(8) 0.0039(8)
C14 0.0237(10) 0.0221(9) 0.0179(9) 0.0049(7) 0.0045(7) 0.0105(8)
C15 0.0187(9) 0.0211(9) 0.0207(9) 0.0024(7) 0.0058(7) 0.0075(8)
C16 0.0249(11) 0.0229(10) 0.0310(11) 0.0041(8) 0.0072(9) 0.0104(9)
C17 0.0320(12) 0.0225(10) 0.0378(13) -0.0019(9) 0.0078(10) 0.0124(9)
C18 0.0266(11) 0.0282(11) 0.0278(11) -0.0055(9) 0.0086(9) 0.0077(9)
C19 0.0233(10) 0.0274(10) 0.0201(9) -0.0006(8) 0.0067(8) 0.0089(9)
C20 0.0232(10) 0.0238(10) 0.0234(10) -0.0036(8) 0.0064(8) -0.0002(8)
C21 0.0161(9) 0.0306(11) 0.0229(10) 0.0005(8) 0.0040(8) 0.0076(8)
C22 0.0195(10) 0.0289(10) 0.0196(9) 0.0025(8) 0.0055(7) 0.0101(8)
C23 0.0250(11) 0.0368(12) 0.0363(12) 0.0048(10) 0.0081(9) 0.0179(10)
C24 0.0389(14) 0.0339(13) 0.0457(15) 0.0043(11) 0.0122(11) 0.0241(11)
C25 0.0368(13) 0.0247(11) 0.0318(12) 0.0012(9) 0.0077(10) 0.0137(10)
C26 0.0238(10) 0.0228(10) 0.0203(9) 0.0022(7) 0.0040(8) 0.0082(8)
C27 0.063(2) 0.0390(14) 0.0543(18) 0.0118(13) 0.0371(16) 0.0250(14)
Cl1 0.0357(3) 0.0258(3) 0.0449(3) 0.0071(2) 0.0161(3) 0.0095(2)
Cl2 0.0602(5) 0.0488(4) 0.0688(5) 0.0308(4) 0.0403(4) 0.0273(4)
B1 0.0229(11) 0.0168(9) 0.0150(9) 0.0018(7) 0.0040(8) 0.0067(8)
C28 0.0217(9) 0.0178(9) 0.0134(8) 0.0028(7) 0.0020(7) 0.0060(8)
C29 0.0259(10) 0.0185(9) 0.0213(10) -0.0001(7) 0.0032(8) 0.0040(8)
C30 0.0245(11) 0.0219(10) 0.0271(11) 0.0021(8) 0.0062(8) 0.0009(8)
C31 0.0238(10) 0.0295(11) 0.0253(10) 0.0062(8) 0.0095(8) 0.0068(9)
C32 0.0303(11) 0.0229(10) 0.0209(10) 0.0050(8) 0.0095(8) 0.0100(9)
C33 0.0237(10) 0.0184(9) 0.0179(9) 0.0049(7) 0.0054(7) 0.0061(8)
C34 0.0251(10) 0.0179(9) 0.0155(8) 0.0002(7) 0.0055(7) 0.0098(8)
C35 0.0286(11) 0.0168(9) 0.0222(9) 0.0021(7) 0.0071(8) 0.0099(8)
C36 0.0407(13) 0.0227(10) 0.0199(10) 0.0047(8) 0.0071(9) 0.0182(10)
C37 0.0337(12) 0.0309(11) 0.0201(10) -0.0006(8) 0.0001(8) 0.0204(10)
C38 0.0253(11) 0.0268(10) 0.0259(10) -0.0008(8) 0.0020(8) 0.0106(9)
C39 0.0254(10) 0.0220(9) 0.0207(9) 0.0045(7) 0.0059(8) 0.0088(8)
C40 0.0324(11) 0.0185(9) 0.0152(9) 0.0041(7) 0.0055(8) 0.0109(8)
C41 0.0344(12) 0.0256(10) 0.0194(10) 0.0012(8) 0.0028(9) 0.0106(9)
C42 0.0457(14) 0.0244(10) 0.0181(10) -0.0003(8) -0.0002(9) 0.0085(10)
C43 0.0619(17) 0.0249(10) 0.0156(9) 0.0017(8) 0.0089(10) 0.0195(11)
C44 0.0513(15) 0.0310(11) 0.0238(11) 0.0044(9) 0.0159(10) 0.0214(11)
C45 0.0359(12) 0.0238(10) 0.0204(10) 0.0036(8) 0.0084(9) 0.0131(9)
C46 0.0205(9) 0.0211(9) 0.0188(9) 0.0055(7) 0.0092(7) 0.0098(8)
C47 0.0231(10) 0.0269(10) 0.0223(10) 0.0077(8) 0.0089(8) 0.0106(8)
C48 0.0312(12) 0.0368(12) 0.0276(11) 0.0167(9) 0.0140(9) 0.0192(10)
C49 0.0363(12) 0.0272(11) 0.0424(13) 0.0191(10) 0.0259(11) 0.0193(10)
C50 0.0299(11) 0.0190(9) 0.0364(12) 0.0064(8) 0.0192(10) 0.0091(9)
C51 0.0258(10) 0.0207(9) 0.0224(10) 0.0043(7) 0.0107(8) 0.0083(8)
C500 0.135(5) 0.060(3) 0.061(3) -0.013(2) 0.016(3) -0.021(3)

loop_
_atom_type_symbol
_atom_type_description
_atom_type_scat_dispersion_real
_atom_type_scat_dispersion_imag
_atom_type_scat_source
C C 0.0033 0.0016 'International Tables Vol C Tables 4.2.6.8 and 6.1.1.4'
H H 0.0000 0.0000 'International Tables Vol C Tables 4.2.6.8 and 6.1.1.4'
B B 0.0013 0.0007 'International Tables Vol C Tables 4.2.6.8 and 6.1.1.4'
N N 0.0061 0.0033 'International Tables Vol C Tables 4.2.6.8 and 6.1.1.4'
O O 0.0106 0.0060 'International Tables Vol C Tables 4.2.6.8 and 6.1.1.4'
S S 0.1246 0.1234 'International Tables Vol C Tables 4.2.6.8 and 6.1.1.4'
Fe Fe 0.3463 0.8444 'International Tables Vol C Tables 4.2.6.8 and 6.1.1.4'
Cl Cl 0.1484 0.1585 'International Tables Vol C Tables 4.2.6.8 and 6.1.1.4'

loop_
_geom_angle_atom_site_label_1
_geom_angle_atom_site_label_2
_geom_angle_atom_site_label_3
_geom_angle
_geom_angle_site_symmetry_1
_geom_angle_site_symmetry_3
N5 Fe1 N4 96.62(6) . .
N5 Fe1 N2 99.35(6) . .
N4 Fe1 N2 144.79(6) . .
N5 Fe1 N3 76.08(6) . .
N4 Fe1 N3 80.04(6) . .
N2 Fe1 N3 73.72(6) . .
N5 Fe1 N6 170.77(6) . .
N4 Fe1 N6 74.65(6) . .
N2 Fe1 N6 86.61(6) . .
N3 Fe1 N6 99.07(6) . .
N5 Fe1 S1 97.68(5) . .
N4 Fe1 S1 101.30(5) . .
N2 Fe1 S1 107.35(4) . .
N3 Fe1 S1 173.75(5) . .
N6 Fe1 S1 87.17(5) . .
Fe1 S1 H52 104(3) . .
C1 N1 C6 125.44(17) . .
C1 N1 H1 117.3 . .
C6 N1 H1 117.3 . .
C6 N2 C10 118.07(17) . .
C6 N2 Fe1 128.76(13) . .
C10 N2 Fe1 111.29(13) . .
C11 N3 C14 110.85(16) . .
C11 N3 C12 112.18(15) . .
C14 N3 C12 110.74(16) . .
C11 N3 Fe1 105.33(11) . .
C14 N3 Fe1 108.27(11) . .
C12 N3 Fe1 109.24(12) . .
C21 N4 C20 108.61(16) . .
C21 N4 C13 109.77(16) . .
C20 N4 C13 110.56(16) . .
C21 N4 Fe1 106.04(12) . .
C20 N4 Fe1 115.69(13) . .
C13 N4 Fe1 105.99(12) . .
C19 N5 C15 118.11(18) . .
C19 N5 Fe1 125.27(14) . .
C15 N5 Fe1 115.84(13) . .
C22 N6 C26 117.80(18) . .
C22 N6 Fe1 111.91(13) . .
C26 N6 Fe1 129.06(14) . .
O1 C1 N1 122.68(19) . .
O1 C1 C2 122.09(19) . .
N1 C1 C2 115.23(18) . .
C5 C2 C3 110.01(19) . .
C5 C2 C4 109.9(2) . .
C3 C2 C4 108.9(2) . .
C5 C2 C1 108.40(19) . .
C3 C2 C1 111.28(18) . .
C4 C2 C1 108.27(19) . .
C2 C3 H3A 109.5 . .
C2 C3 H3B 109.5 . .
H3A C3 H3B 109.5 . .
C2 C3 H3C 109.5 . .
H3A C3 H3C 109.5 . .
H3B C3 H3C 109.5 . .
C2 C4 H4A 109.5 . .
C2 C4 H4B 109.5 . .
H4A C4 H4B 109.5 . .
C2 C4 H4C 109.5 . .
H4A C4 H4C 109.5 . .
H4B C4 H4C 109.5 . .
C2 C5 H5A 109.5 . .
C2 C5 H5B 109.5 . .
H5A C5 H5B 109.5 . .
C2 C5 H5C 109.5 . .
H5A C5 H5C 109.5 . .
H5B C5 H5C 109.5 . .
N2 C6 C7 122.39(18) . .
N2 C6 N1 114.88(17) . .
C7 C6 N1 122.73(18) . .
C8 C7 C6 118.33(19) . .
C8 C7 H7 120.8 . .
C6 C7 H7 120.8 . .
C7 C8 C9 119.88(19) . .
C7 C8 H8 120.1 . .
C9 C8 H8 120.1 . .
C10 C9 C8 118.45(18) . .
C10 C9 H9 120.8 . .
C8 C9 H9 120.8 . .
N2 C10 C9 122.74(18) . .
N2 C10 C11 116.83(17) . .
C9 C10 C11 120.43(17) . .
N3 C11 C10 110.22(15) . .
N3 C11 H11A 109.6 . .
C10 C11 H11A 109.6 . .
N3 C11 H11B 109.6 . .
C10 C11 H11B 109.6 . .
H11A C11 H11B 108.1 . .
N3 C12 C13 110.76(16) . .
N3 C12 H12A 109.5 . .
C13 C12 H12A 109.5 . .
N3 C12 H12B 109.5 . .
C13 C12 H12B 109.5 . .
H12A C12 H12B 108.1 . .
N4 C13 C12 110.40(16) . .
N4 C13 H13A 109.6 . .
C12 C13 H13A 109.6 . .
N4 C13 H13B 109.6 . .
C12 C13 H13B 109.6 . .
H13A C13 H13B 108.1 . .
N3 C14 C15 110.36(16) . .
N3 C14 H14A 109.6 . .
C15 C14 H14A 109.6 . .
N3 C14 H14B 109.6 . .
C15 C14 H14B 109.6 . .
H14A C14 H14B 108.1 . .
N5 C15 C16 122.46(19) . .
N5 C15 C14 115.80(17) . .
C16 C15 C14 121.72(19) . .
C17 C16 C15 118.7(2) . .
C17 C16 H16 120.7 . .
C15 C16 H16 120.7 . .
C16 C17 C18 119.3(2) . .
C16 C17 H17 120.4 . .
C18 C17 H17 120.4 . .
C19 C18 C17 118.8(2) . .
C19 C18 H18 120.6 . .
C17 C18 H18 120.6 . .
N5 C19 C18 122.7(2) . .
N5 C19 H19 118.7 . .
C18 C19 H19 118.7 . .
N4 C20 H20A 109.5 . .
N4 C20 H20B 109.5 . .
H20A C20 H20B 109.5 . .
N4 C20 H20C 109.5 . .
H20A C20 H20C 109.5 . .
H20B C20 H20C 109.5 . .
N4 C21 C22 111.75(17) . .
N4 C21 H21A 109.3 . .
C22 C21 H21A 109.3 . .
N4 C21 H21B 109.3 . .
C22 C21 H21B 109.3 . .
H21A C21 H21B 107.9 . .
N6 C22 C23 122.5(2) . .
N6 C22 C21 116.99(18) . .
C23 C22 C21 120.46(19) . .
C24 C23 C22 119.0(2) . .
C24 C23 H23 120.5 . .
C22 C23 H23 120.5 . .
C23 C24 C25 119.2(2) . .
C23 C24 H24 120.4 . .
C25 C24 H24 120.4 . .
C26 C25 C24 118.6(2) . .
C26 C25 H25 120.7 . .
C24 C25 H25 120.7 . .
N6 C26 C25 122.9(2) . .
N6 C26 H26 118.5 . .
C25 C26 H26 118.5 . .
Cl2 C27 Cl1 113.06(15) . .
Cl2 C27 H27A 109.0 . .
Cl1 C27 H27A 109.0 . .
Cl2 C27 H27B 109.0 . .
Cl1 C27 H27B 109.0 . .
H27A C27 H27B 107.8 . .
C40 B1 C46 106.96(15) . .
C40 B1 C34 107.84(16) . .
C46 B1 C34 113.88(16) . .
C40 B1 C28 113.55(17) . .
C46 B1 C28 107.06(16) . .
C34 B1 C28 107.70(15) . .
C33 C28 C29 114.33(19) . .
C33 C28 B1 121.10(17) . .
C29 C28 B1 124.50(18) . .
C30 C29 C28 122.8(2) . .
C30 C29 H29 118.6 . .
C28 C29 H29 118.6 . .
C31 C30 C29 120.6(2) . .
C31 C30 H30 119.7 . .
C29 C30 H30 119.7 . .
C30 C31 C32 118.8(2) . .
C30 C31 H31 120.6 . .
C32 C31 H31 120.6 . .
C33 C32 C31 120.0(2) . .
C33 C32 H32 120.0 . .
C31 C32 H32 120.0 . .
C32 C33 C28 123.39(19) . .
C32 C33 H33 118.3 . .
C28 C33 H33 118.3 . .
C39 C34 C35 114.74(19) . .
C39 C34 B1 125.20(18) . .
C35 C34 B1 120.03(18) . .
C36 C35 C34 122.8(2) . .
C36 C35 H35 118.6 . .
C34 C35 H35 118.6 . .
C37 C36 C35 120.6(2) . .
C37 C36 H36 119.7 . .
C35 C36 H36 119.7 . .
C36 C37 C38 118.8(2) . .
C36 C37 H37 120.6 . .
C38 C37 H37 120.6 . .
C37 C38 C39 119.8(2) . .
C37 C38 H38 120.1 . .
C39 C38 H38 120.1 . .
C38 C39 C34 123.3(2) . .
C38 C39 H39 118.4 . .
C34 C39 H39 118.4 . .
C41 C40 C45 115.16(19) . .
C41 C40 B1 125.5(2) . .
C45 C40 B1 119.07(19) . .
C42 C41 C40 122.7(2) . .
C42 C41 H41 118.7 . .
C40 C41 H41 118.7 . .
C43 C42 C41 120.2(2) . .
C43 C42 H42 119.9 . .
C41 C42 H42 119.9 . .
C42 C43 C44 119.0(2) . .
C42 C43 H43 120.5 . .
C44 C43 H43 120.5 . .
C43 C44 C45 120.1(2) . .
C43 C44 H44 120.0 . .
C45 C44 H44 120.0 . .
C44 C45 C40 122.8(2) . .
C44 C45 H45 118.6 . .
C40 C45 H45 118.6 . .
C47 C46 C51 114.98(19) . .
C47 C46 B1 121.01(18) . .
C51 C46 B1 123.65(17) . .
C48 C47 C46 122.6(2) . .
C48 C47 H47 118.7 . .
C46 C47 H47 118.7 . .
C49 C48 C47 120.4(2) . .
C49 C48 H48 119.8 . .
C47 C48 H48 119.8 . .
C50 C49 C48 118.9(2) . .
C50 C49 H49 120.5 . .
C48 C49 H49 120.5 . .
C49 C50 C51 120.1(2) . .
C49 C50 H50 119.9 . .
C51 C50 H50 119.9 . .
C50 C51 C46 122.9(2) . .
C50 C51 H51 118.6 . .
C46 C51 H51 118.6 . .
C500 C100 C400 32.15(17) . .
C300 C200 C500 101.4(4) . 2_656
C500 C400 C500 180.000(2) 2_656 .
C500 C400 C100 66.1(4) 2_656 2_656
C500 C400 C100 113.9(4) . 2_656
C500 C400 C100 113.9(4) 2_656 .
C500 C400 C100 66.1(4) . .
C100 C400 C100 180.00(13) 2_656 .
C400 C500 C100 81.8(4) . .
C400 C500 C500 0.00(10) . 2_656
C100 C500 C500 81.8(4) . 2_656
C400 C500 C200 122.1(5) . 2_656
C100 C500 C200 155.4(3) . 2_656
C500 C500 C200 122.1(5) 2_656 2_656

loop_
_geom_bond_atom_site_label_1
_geom_bond_atom_site_label_2
_geom_bond_distance
_geom_bond_site_symmetry_2
Fe1 N5 2.1914(17) .
Fe1 N4 2.2202(17) .
Fe1 N2 2.2243(17) .
Fe1 N3 2.2291(16) .
Fe1 N6 2.2654(17) .
Fe1 S1 2.3873(6) .
S1 H52 1.19(4) .
O1 C1 1.217(3) .
N1 C1 1.373(3) .
N1 C6 1.400(2) .
N1 H1 0.8800 .
N2 C6 1.347(3) .
N2 C10 1.354(2) .
N3 C11 1.470(2) .
N3 C14 1.479(3) .
N3 C12 1.481(3) .
N4 C21 1.475(3) .
N4 C20 1.479(3) .
N4 C13 1.488(3) .
N5 C19 1.346(3) .
N5 C15 1.347(3) .
N6 C22 1.346(3) .
N6 C26 1.347(3) .
C1 C2 1.539(3) .
C2 C5 1.529(4) .
C2 C3 1.532(3) .
C2 C4 1.533(3) .
C3 H3A 0.9800 .
C3 H3B 0.9800 .
C3 H3C 0.9800 .
C4 H4A 0.9800 .
C4 H4B 0.9800 .
C4 H4C 0.9800 .
C5 H5A 0.9800 .
C5 H5B 0.9800 .
C5 H5C 0.9800 .
C6 C7 1.395(3) .
C7 C8 1.382(3) .
C7 H7 0.9500 .
C8 C9 1.388(3) .
C8 H8 0.9500 .
C9 C10 1.379(3) .
C9 H9 0.9500 .
C10 C11 1.511(3) .
C11 H11A 0.9900 .
C11 H11B 0.9900 .
C12 C13 1.518(3) .
C12 H12A 0.9900 .
C12 H12B 0.9900 .
C13 H13A 0.9900 .
C13 H13B 0.9900 .
C14 C15 1.504(3) .
C14 H14A 0.9900 .
C14 H14B 0.9900 .
C15 C16 1.388(3) .
C16 C17 1.383(3) .
C16 H16 0.9500 .
C17 C18 1.384(4) .
C17 H17 0.9500 .
C18 C19 1.380(3) .
C18 H18 0.9500 .
C19 H19 0.9500 .
C20 H20A 0.9800 .
C20 H20B 0.9800 .
C20 H20C 0.9800 .
C21 C22 1.506(3) .
C21 H21A 0.9900 .
C21 H21B 0.9900 .
C22 C23 1.386(3) .
C23 C24 1.378(4) .
C23 H23 0.9500 .
C24 C25 1.385(4) .
C24 H24 0.9500 .
C25 C26 1.381(3) .
C25 H25 0.9500 .
C26 H26 0.9500 .
C27 Cl2 1.734(3) .
C27 Cl1 1.765(3) .
C27 H27A 0.9900 .
C27 H27B 0.9900 .
B1 C40 1.645(3) .
B1 C46 1.650(3) .
B1 C34 1.650(3) .
B1 C28 1.656(3) .
C28 C33 1.404(3) .
C28 C29 1.412(3) .
C29 C30 1.393(3) .
C29 H29 0.9500 .
C30 C31 1.374(3) .
C30 H30 0.9500 .
C31 C32 1.390(3) .
C31 H31 0.9500 .
C32 C33 1.389(3) .
C32 H32 0.9500 .
C33 H33 0.9500 .
C34 C39 1.400(3) .
C34 C35 1.407(3) .
C35 C36 1.389(3) .
C35 H35 0.9500 .
C36 C37 1.384(3) .
C36 H36 0.9500 .
C37 C38 1.386(3) .
C37 H37 0.9500 .
C38 C39 1.398(3) .
C38 H38 0.9500 .
C39 H39 0.9500 .
C40 C41 1.399(3) .
C40 C45 1.403(3) .
C41 C42 1.399(3) .
C41 H41 0.9500 .
C42 C43 1.378(4) .
C42 H42 0.9500 .
C43 C44 1.386(4) .
C43 H43 0.9500 .
C44 C45 1.393(3) .
C44 H44 0.9500 .
C45 H45 0.9500 .
C46 C47 1.406(3) .
C46 C51 1.407(3) .
C47 C48 1.395(3) .
C47 H47 0.9500 .
C48 C49 1.384(4) .
C48 H48 0.9500 .
C49 C50 1.384(4) .
C49 H49 0.9500 .
C50 C51 1.395(3) .
C50 H50 0.9500 .
C51 H51 0.9500 .
C100 C500 1.716(8) .
C100 C400 1.857(3) .
C200 C300 1.360(6) .
C200 C500 2.013(8) 2_656
C400 C500 0.999(5) 2_656
C400 C500 0.999(5) .
C400 C100 1.857(3) 2_656
C500 C500 1.997(10) 2_656
C500 C200 2.013(8) 2_656

loop_
_geom_torsion_atom_site_label_1
_geom_torsion_atom_site_label_2
_geom_torsion_atom_site_label_3
_geom_torsion_atom_site_label_4
_geom_torsion
_geom_torsion_site_symmetry_1
_geom_torsion_site_symmetry_4
N5 Fe1 N2 C6 -91.45(17) . .
N4 Fe1 N2 C6 152.71(15) . .
N3 Fe1 N2 C6 -163.87(17) . .
N6 Fe1 N2 C6 95.66(17) . .
S1 Fe1 N2 C6 9.69(17) . .
N5 Fe1 N2 C10 104.72(13) . .
N4 Fe1 N2 C10 -11.12(19) . .
N3 Fe1 N2 C10 32.30(13) . .
N6 Fe1 N2 C10 -68.18(13) . .
S1 Fe1 N2 C10 -154.14(12) . .
N5 Fe1 N3 C11 -145.11(13) . .
N4 Fe1 N3 C11 115.44(12) . .
N2 Fe1 N3 C11 -40.83(12) . .
N6 Fe1 N3 C11 42.91(13) . .
S1 Fe1 N3 C11 -141.6(4) . .
N5 Fe1 N3 C14 -26.48(12) . .
N4 Fe1 N3 C14 -125.92(13) . .
N2 Fe1 N3 C14 77.80(12) . .
N6 Fe1 N3 C14 161.54(12) . .
S1 Fe1 N3 C14 -22.9(5) . .
N5 Fe1 N3 C12 94.20(13) . .
N4 Fe1 N3 C12 -5.24(12) . .
N2 Fe1 N3 C12 -161.52(13) . .
N6 Fe1 N3 C12 -77.78(13) . .
S1 Fe1 N3 C12 97.8(4) . .
N5 Fe1 N4 C21 146.59(12) . .
N2 Fe1 N4 C21 -96.79(15) . .
N3 Fe1 N4 C21 -138.85(13) . .
N6 Fe1 N4 C21 -36.48(12) . .
S1 Fe1 N4 C21 47.37(12) . .
N5 Fe1 N4 C20 26.15(15) . .
N2 Fe1 N4 C20 142.76(14) . .
N3 Fe1 N4 C20 100.70(15) . .
N6 Fe1 N4 C20 -156.93(15) . .
S1 Fe1 N4 C20 -73.08(14) . .
N5 Fe1 N4 C13 -96.76(13) . .
N2 Fe1 N4 C13 19.86(19) . .
N3 Fe1 N4 C13 -22.20(12) . .
N6 Fe1 N4 C13 80.17(13) . .
S1 Fe1 N4 C13 164.02(12) . .
N4 Fe1 N5 C19 -82.72(17) . .
N2 Fe1 N5 C19 128.77(17) . .
N3 Fe1 N5 C19 -160.71(18) . .
N6 Fe1 N5 C19 -101.5(4) . .
S1 Fe1 N5 C19 19.68(17) . .
N4 Fe1 N5 C15 86.92(15) . .
N2 Fe1 N5 C15 -61.59(15) . .
N3 Fe1 N5 C15 8.93(14) . .
N6 Fe1 N5 C15 68.1(4) . .
S1 Fe1 N5 C15 -170.68(14) . .
N5 Fe1 N6 C22 45.4(5) . .
N4 Fe1 N6 C22 25.95(14) . .
N2 Fe1 N6 C22 175.84(14) . .
N3 Fe1 N6 C22 102.93(14) . .
S1 Fe1 N6 C22 -76.58(14) . .
N5 Fe1 N6 C26 -147.8(4) . .
N4 Fe1 N6 C26 -167.21(18) . .
N2 Fe1 N6 C26 -17.33(17) . .
N3 Fe1 N6 C26 -90.23(17) . .
S1 Fe1 N6 C26 90.25(17) . .
C6 N1 C1 O1 4.0(3) . .
C6 N1 C1 C2 -176.05(19) . .
O1 C1 C2 C5 111.3(2) . .
N1 C1 C2 C5 -68.7(2) . .
O1 C1 C2 C3 -127.6(2) . .
N1 C1 C2 C3 52.4(3) . .
O1 C1 C2 C4 -7.9(3) . .
N1 C1 C2 C4 172.1(2) . .
C10 N2 C6 C7 4.1(3) . .
Fe1 N2 C6 C7 -158.78(15) . .
C10 N2 C6 N1 -175.87(16) . .
Fe1 N2 C6 N1 21.2(2) . .
C1 N1 C6 N2 150.62(19) . .
C1 N1 C6 C7 -29.4(3) . .
N2 C6 C7 C8 -1.9(3) . .
N1 C6 C7 C8 178.08(19) . .
C6 C7 C8 C9 -1.5(3) . .
C7 C8 C9 C10 2.6(3) . .
C6 N2 C10 C9 -3.0(3) . .
Fe1 N2 C10 C9 162.77(16) . .
C6 N2 C10 C11 177.05(17) . .
Fe1 N2 C10 C11 -17.2(2) . .
C8 C9 C10 N2 -0.3(3) . .
C8 C9 C10 C11 179.63(19) . .
C14 N3 C11 C10 -72.1(2) . .
C12 N3 C11 C10 163.53(16) . .
Fe1 N3 C11 C10 44.79(17) . .
N2 C10 C11 N3 -19.4(2) . .
C9 C10 C11 N3 160.66(18) . .
C11 N3 C12 C13 -84.3(2) . .
C14 N3 C12 C13 151.24(16) . .
Fe1 N3 C12 C13 32.08(18) . .
C21 N4 C13 C12 160.98(17) . .
C20 N4 C13 C12 -79.2(2) . .
Fe1 N4 C13 C12 46.87(18) . .
N3 C12 C13 N4 -54.6(2) . .
C11 N3 C14 C15 155.05(16) . .
C12 N3 C14 C15 -79.8(2) . .
Fe1 N3 C14 C15 39.98(18) . .
C19 N5 C15 C16 -0.3(3) . .
Fe1 N5 C15 C16 -170.73(16) . .
C19 N5 C15 C14 -178.50(18) . .
Fe1 N5 C15 C14 11.1(2) . .
N3 C14 C15 N5 -35.0(2) . .
N3 C14 C15 C16 146.8(2) . .
N5 C15 C16 C17 0.2(3) . .
C14 C15 C16 C17 178.3(2) . .
C15 C16 C17 C18 0.1(3) . .
C16 C17 C18 C19 -0.2(4) . .
C15 N5 C19 C18 0.2(3) . .
Fe1 N5 C19 C18 169.61(17) . .
C17 C18 C19 N5 0.1(3) . .
C20 N4 C21 C22 168.92(17) . .
C13 N4 C21 C22 -70.1(2) . .
Fe1 N4 C21 C22 43.97(18) . .
C26 N6 C22 C23 -0.4(3) . .
Fe1 N6 C22 C23 168.06(18) . .
C26 N6 C22 C21 -177.87(18) . .
Fe1 N6 C22 C21 -9.4(2) . .
N4 C21 C22 N6 -23.8(3) . .
N4 C21 C22 C23 158.7(2) . .
N6 C22 C23 C24 0.4(4) . .
C21 C22 C23 C24 177.8(2) . .
C22 C23 C24 C25 0.0(4) . .
C23 C24 C25 C26 -0.4(4) . .
C22 N6 C26 C25 0.0(3) . .
Fe1 N6 C26 C25 -166.20(17) . .
C24 C25 C26 N6 0.4(4) . .
C40 B1 C28 C33 -151.11(18) . .
C46 B1 C28 C33 -33.3(2) . .
C34 B1 C28 C33 89.5(2) . .
C40 B1 C28 C29 32.2(3) . .
C46 B1 C28 C29 149.99(19) . .
C34 B1 C28 C29 -87.2(2) . .
C33 C28 C29 C30 2.3(3) . .
B1 C28 C29 C30 179.2(2) . .
C28 C29 C30 C31 -2.1(3) . .
C29 C30 C31 C32 0.2(3) . .
C30 C31 C32 C33 1.4(3) . .
C31 C32 C33 C28 -1.2(3) . .
C29 C28 C33 C32 -0.6(3) . .
B1 C28 C33 C32 -177.67(19) . .
C40 B1 C34 C39 101.9(2) . .
C46 B1 C34 C39 -16.6(3) . .
C28 B1 C34 C39 -135.16(19) . .
C40 B1 C34 C35 -76.2(2) . .
C46 B1 C34 C35 165.29(17) . .
C28 B1 C34 C35 46.7(2) . .
C39 C34 C35 C36 2.0(3) . .
B1 C34 C35 C36 -179.72(18) . .
C34 C35 C36 C37 -0.6(3) . .
C35 C36 C37 C38 -1.0(3) . .
C36 C37 C38 C39 1.1(3) . .
C37 C38 C39 C34 0.4(3) . .
C35 C34 C39 C38 -1.8(3) . .
B1 C34 C39 C38 179.95(19) . .
C46 B1 C40 C41 -95.8(2) . .
C34 B1 C40 C41 141.3(2) . .
C28 B1 C40 C41 22.0(3) . .
C46 B1 C40 C45 77.5(2) . .
C34 B1 C40 C45 -45.3(2) . .
C28 B1 C40 C45 -164.58(18) . .
C45 C40 C41 C42 1.4(3) . .
B1 C40 C41 C42 175.0(2) . .
C40 C41 C42 C43 -0.9(4) . .
C41 C42 C43 C44 -0.3(3) . .
C42 C43 C44 C45 0.7(3) . .
C43 C44 C45 C40 -0.1(3) . .
C41 C40 C45 C44 -0.9(3) . .
B1 C40 C45 C44 -175.0(2) . .
C40 B1 C46 C47 28.8(2) . .
C34 B1 C46 C47 147.84(18) . .
C28 B1 C46 C47 -93.2(2) . .
C40 B1 C46 C51 -158.35(19) . .
C34 B1 C46 C51 -39.3(3) . .
C28 B1 C46 C51 79.6(2) . .
C51 C46 C47 C48 -1.8(3) . .
B1 C46 C47 C48 171.58(19) . .
C46 C47 C48 C49 1.6(3) . .
C47 C48 C49 C50 0.0(3) . .
C48 C49 C50 C51 -1.2(3) . .
C49 C50 C51 C46 0.9(3) . .
C47 C46 C51 C50 0.6(3) . .
B1 C46 C51 C50 -172.59(19) . .
C500 C100 C400 C500 180.000(3) . 2_656
C500 C100 C400 C100 135(10) . 2_656
C500 C400 C500 C100 -144(100) 2_656 .
C100 C400 C500 C100 180.001(2) 2_656 .
C100 C400 C500 C500 -36(100) 2_656 2_656
C100 C400 C500 C500 144(100) . 2_656
C500 C400 C500 C200 43(100) 2_656 2_656
C100 C400 C500 C200 6.3(4) 2_656 2_656
C100 C400 C500 C200 -173.7(4) . 2_656
C400 C100 C500 C500 0.000(2) . 2_656
C400 C100 C500 C200 167.2(9) . 2_656
